data_7223958
loop_
_publ_author_name
'Vasylyeva, Vera'
'Catalano, Luca'
'Nervi, Carlo'
'Gobetto, Roberto'
'Metrangolo, Pierangelo'
'Resnati, Giuseppe'

_publ_section_title
;
 Characteristic redshift and intensity enhancement as far-IR fingerprints
 of the halogen bond involving aromatic donors
;
_journal_issue 13
_journal_name_full CrystEngComm
_journal_page_first 2247
_journal_paper_doi 10.1039/C5CE02385H
_journal_volume 18
_journal_year 2016
_chemical_formula_moiety 'C6 F5 I, C5 H5 N'
_chemical_formula_sum 'C11 H5 F5 I N'
_chemical_formula_weight 373.06
_chemical_name_systematic 'iodopentafluorobenzene and pyridine (1:1)'
_space_group_crystal_system monoclinic
_space_group_IT_number 14
_space_group_name_Hall '-P 2ybc'
_space_group_name_H-M_alt 'P 1 21/c 1'
_symmetry_space_group_name_Hall '-P 2ybc'
_symmetry_space_group_name_H-M 'P 1 21/c 1'
_atom_sites_solution_hydrogens difmap
_audit_creation_method SHELXL-2013
_audit_update_record
;
2015-10-23 deposited with the CCDC.
2016-01-12 downloaded from the CCDC.
;
_cell_angle_alpha 90
_cell_angle_beta 112.372(2)
_cell_angle_gamma 90
_cell_formula_units_Z 4
_cell_length_a 11.9726(5)
_cell_length_b 9.2769(4)
_cell_length_c 11.5812(5)
_cell_measurement_reflns_used 9611
_cell_measurement_temperature 223(2)
_cell_measurement_theta_max 27.496
_cell_measurement_theta_min 1.839
_cell_volume 1189.49(9)
_computing_structure_refinement 'SHELXL-2013 (Sheldrick, 2013)'
_diffrn_ambient_temperature 223(2)
_diffrn_measured_fraction_theta_full 0.993
_diffrn_measured_fraction_theta_max 0.993
_diffrn_radiation_type MoK\a
_diffrn_radiation_wavelength 0.71073
_diffrn_reflns_av_R_equivalents 0.0208
_diffrn_reflns_av_unetI/netI 0.0108
_diffrn_reflns_Laue_measured_fraction_full 0.993
_diffrn_reflns_Laue_measured_fraction_max 0.993
_diffrn_reflns_limit_h_max 15
_diffrn_reflns_limit_h_min -15
_diffrn_reflns_limit_k_max 10
_diffrn_reflns_limit_k_min -12
_diffrn_reflns_limit_l_max 14
_diffrn_reflns_limit_l_min -15
_diffrn_reflns_number 20826
_diffrn_reflns_point_group_measured_fraction_full 0.993
_diffrn_reflns_point_group_measured_fraction_max 0.993
_diffrn_reflns_theta_full 25.242
_diffrn_reflns_theta_max 27.496
_diffrn_reflns_theta_min 1.839
_exptl_absorpt_coefficient_mu 2.736
_exptl_absorpt_correction_T_max 0.7460
_exptl_absorpt_correction_T_min 0.4967
_exptl_absorpt_correction_type multi-scan
_exptl_absorpt_process_details SADABS
_exptl_crystal_colour colourless
_exptl_crystal_density_diffrn 2.083
_exptl_crystal_description cylindrical
_exptl_crystal_F_000 704
_exptl_crystal_size_max 0.3
_exptl_crystal_size_mid 0.3
_exptl_crystal_size_min 0.2
_refine_diff_density_max 0.648
_refine_diff_density_min -0.492
_refine_diff_density_rms 0.064
_refine_ls_extinction_coef 0.0132(6)
_refine_ls_extinction_expression Fc^*^=kFc[1+0.001xFc^2^\l^3^/sin(2\q)]^-1/4^
_refine_ls_extinction_method SHELXL
_refine_ls_goodness_of_fit_ref 1.140
_refine_ls_hydrogen_treatment refall
_refine_ls_matrix_type full
_refine_ls_number_parameters 184
_refine_ls_number_reflns 2713
_refine_ls_number_restraints 0
_refine_ls_restrained_S_all 1.140
_refine_ls_R_factor_all 0.0224
_refine_ls_R_factor_gt 0.0204
_refine_ls_shift/su_max 0.004
_refine_ls_shift/su_mean 0.000
_refine_ls_structure_factor_coef Fsqd
_refine_ls_weighting_details 'w=1/[\s^2^(Fo^2^)+(0.0107P)^2^+1.2928P] where P=(Fo^2^+2Fc^2^)/3'
_refine_ls_weighting_scheme calc
_refine_ls_wR_factor_gt 0.0443
_refine_ls_wR_factor_ref 0.0457
_reflns_Friedel_coverage 0.000
_reflns_number_gt 2539
_reflns_number_total 2713
_reflns_threshold_expression 'I > 2\s(I)'
_cod_data_source_file c5ce02385h2.cif
_cod_data_source_block vv11_P21c
_cod_depositor_comments 'Adding full bibliography for 7223958--7223961.cif.'
_cod_database_code 7223958
_shelx_space_group_comment
;
The symmetry employed for this shelxl refinement is uniquely defined
by the following loop, which should always be used as a source of
symmetry information in preference to the above space-group names.
They are only intended as comments.
;
_shelxl_version_number 2013-4

loop_
_space_group_symop_operation_xyz
'x, y, z'
'-x, y+1/2, -z+1/2'
'-x, -y, -z'
'x, -y-1/2, z-1/2'

loop_
_atom_site_label
_atom_site_type_symbol
_atom_site_fract_x
_atom_site_fract_y
_atom_site_fract_z
_atom_site_U_iso_or_equiv
_atom_site_adp_type
_atom_site_occupancy
_atom_site_site_symmetry_order
_atom_site_calc_flag
I1 I 0.30805(2) 0.60095(2) 0.44486(2) 0.03924(8) Uani 1 1 d
H1 H 0.598(3) 0.177(3) 0.749(3) 0.051(8) Uiso 1 1 d
F1 F 0.30636(13) 0.37871(17) 0.65556(14) 0.0514(4) Uani 1 1 d
C1 C 0.5274(2) 0.1543(3) 0.6785(2) 0.0453(5) Uani 1 1 d
C6 C 0.17489(19) 0.4619(2) 0.4585(2) 0.0367(5) Uani 1 1 d
N1 N 0.51249(19) 0.2186(2) 0.57076(19) 0.0454(5) Uani 1 1 d
C2 C 0.4473(3) 0.0559(3) 0.6919(3) 0.0507(6) Uani 1 1 d
H2 H 0.457(3) 0.010(4) 0.772(3) 0.065(9) Uiso 1 1 d
F2 F 0.14221(19) 0.1933(2) 0.6715(2) 0.0791(6) Uani 1 1 d
C3 C 0.3466(3) 0.0217(3) 0.5883(3) 0.0588(7) Uani 1 1 d
H3 H 0.288(4) -0.044(4) 0.598(4) 0.088(12) Uiso 1 1 d
F3 F -0.07886(18) 0.1767(2) 0.4839(3) 0.0964(8) Uani 1 1 d
C4 C 0.3306(3) 0.0871(4) 0.4768(3) 0.0617(8) Uani 1 1 d
H4 H 0.269(3) 0.068(4) 0.406(3) 0.064(9) Uiso 1 1 d
F5 F 0.02943(16) 0.5402(2) 0.26588(14) 0.0677(5) Uani 1 1 d
H5 H 0.403(3) 0.231(3) 0.397(3) 0.061(9) Uiso 1 1 d
C5 C 0.4152(3) 0.1842(3) 0.4717(3) 0.0530(6) Uani 1 1 d
F4 F -0.13557(16) 0.3551(3) 0.2834(2) 0.0923(7) Uani 1 1 d
C7 C 0.1986(2) 0.3729(3) 0.5608(2) 0.0392(5) Uani 1 1 d
C8 C 0.1155(3) 0.2775(3) 0.5703(3) 0.0517(6) Uani 1 1 d
C9 C 0.0026(3) 0.2698(3) 0.4746(3) 0.0609(8) Uani 1 1 d
C10 C -0.0249(2) 0.3584(3) 0.3735(3) 0.0579(8) Uani 1 1 d
C11 C 0.0603(2) 0.4530(3) 0.3659(2) 0.0470(6) Uani 1 1 d

loop_
_atom_site_aniso_label
_atom_site_aniso_U_11
_atom_site_aniso_U_22
_atom_site_aniso_U_33
_atom_site_aniso_U_23
_atom_site_aniso_U_13
_atom_site_aniso_U_12
I1 0.04508(11) 0.03925(10) 0.03657(10) 0.00379(6) 0.01910(7) 0.00487(6)
F1 0.0427(8) 0.0634(9) 0.0447(8) 0.0145(7) 0.0127(6) 0.0029(7)
C1 0.0451(13) 0.0489(14) 0.0426(12) 0.0026(11) 0.0175(11) -0.0004(11)
C6 0.0358(10) 0.0392(11) 0.0368(11) -0.0056(9) 0.0158(9) 0.0048(9)
N1 0.0509(12) 0.0447(11) 0.0459(11) 0.0042(9) 0.0243(9) 0.0013(9)
C2 0.0537(15) 0.0476(14) 0.0599(16) 0.0059(12) 0.0320(13) 0.0019(12)
F2 0.0851(13) 0.0735(12) 0.1013(14) 0.0247(11) 0.0609(12) -0.0019(10)
C3 0.0507(15) 0.0482(15) 0.084(2) -0.0087(14) 0.0329(15) -0.0072(12)
F3 0.0672(12) 0.0830(14) 0.162(2) -0.0329(14) 0.0697(14) -0.0333(11)
C4 0.0537(16) 0.0625(19) 0.0571(17) -0.0218(14) 0.0078(14) 0.0003(14)
F5 0.0653(11) 0.0764(12) 0.0425(8) -0.0026(8) -0.0008(7) 0.0159(9)
C5 0.0597(16) 0.0571(16) 0.0414(13) -0.0009(12) 0.0182(12) 0.0091(13)
F4 0.0430(9) 0.1048(16) 0.1023(15) -0.0473(13) -0.0024(9) -0.0072(10)
C7 0.0349(11) 0.0434(12) 0.0431(12) -0.0006(9) 0.0193(9) 0.0041(9)
C8 0.0541(15) 0.0458(14) 0.0702(17) 0.0008(12) 0.0405(14) 0.0012(11)
C9 0.0475(14) 0.0522(16) 0.098(2) -0.0263(16) 0.0442(16) -0.0126(12)
C10 0.0382(13) 0.0632(17) 0.0681(18) -0.0335(15) 0.0155(12) -0.0021(12)
C11 0.0446(13) 0.0497(14) 0.0407(12) -0.0127(11) 0.0095(10) 0.0098(11)

loop_
_atom_type_symbol
_atom_type_description
_atom_type_scat_dispersion_real
_atom_type_scat_dispersion_imag
_atom_type_scat_source
C C 0.0033 0.0016 'International Tables Vol C Tables 4.2.6.8 and 6.1.1.4'
H H 0.0000 0.0000 'International Tables Vol C Tables 4.2.6.8 and 6.1.1.4'
N N 0.0061 0.0033 'International Tables Vol C Tables 4.2.6.8 and 6.1.1.4'
F F 0.0171 0.0103 'International Tables Vol C Tables 4.2.6.8 and 6.1.1.4'
I I -0.4742 1.8119 'International Tables Vol C Tables 4.2.6.8 and 6.1.1.4'

loop_
_geom_angle_atom_site_label_1
_geom_angle_atom_site_label_2
_geom_angle_atom_site_label_3
_geom_angle
N1 C1 C2 123.5(3)
N1 C1 H1 117.4(17)
C2 C1 H1 119.0(17)
C7 C6 C11 116.6(2)
C7 C6 I1 121.12(16)
C11 C6 I1 122.27(19)
C5 N1 C1 117.6(2)
C1 C2 C3 118.2(3)
C1 C2 H2 123.5(19)
C3 C2 H2 118.3(19)
C4 C3 C2 118.7(3)
C4 C3 H3 122(2)
C2 C3 H3 119(2)
C3 C4 C5 119.3(3)
C3 C4 H4 124(2)
C5 C4 H4 117(2)
N1 C5 C4 122.7(3)
N1 C5 H5 118.0(19)
C4 C5 H5 119.2(19)
F1 C7 C8 117.6(2)
F1 C7 C6 119.9(2)
C8 C7 C6 122.5(2)
F2 C8 C7 120.5(3)
F2 C8 C9 120.3(3)
C7 C8 C9 119.1(3)
F3 C9 C10 120.9(3)
F3 C9 C8 119.2(3)
C10 C9 C8 119.9(3)
F4 C10 C9 119.9(3)
F4 C10 C11 120.3(3)
C9 C10 C11 119.9(3)
F5 C11 C10 118.2(2)
F5 C11 C6 119.9(2)
C10 C11 C6 121.9(3)

loop_
_geom_bond_atom_site_label_1
_geom_bond_atom_site_label_2
_geom_bond_distance
I1 C6 2.103(2)
F1 C7 1.340(3)
C1 N1 1.333(3)
C1 C2 1.374(4)
C1 H1 0.95(3)
C6 C7 1.382(3)
C6 C11 1.385(3)
N1 C5 1.325(3)
C2 C3 1.376(4)
C2 H2 0.99(3)
F2 C8 1.342(3)
C3 C4 1.372(5)
C3 H3 0.96(4)
F3 C9 1.337(3)
C4 C5 1.374(5)
C4 H4 0.89(3)
F5 C11 1.344(3)
C5 H5 0.93(3)
F4 C10 1.339(3)
C7 C8 1.367(3)
C8 C9 1.386(4)
C9 C10 1.364(5)
C10 C11 1.373(4)

loop_
_geom_torsion_atom_site_label_1
_geom_torsion_atom_site_label_2
_geom_torsion_atom_site_label_3
_geom_torsion_atom_site_label_4
_geom_torsion
C2 C1 N1 C5 -0.4(4)
N1 C1 C2 C3 0.2(4)
C1 C2 C3 C4 -0.1(4)
C2 C3 C4 C5 0.1(4)
C1 N1 C5 C4 0.5(4)
C3 C4 C5 N1 -0.4(5)
C11 C6 C7 F1 -178.1(2)
I1 C6 C7 F1 2.6(3)
C11 C6 C7 C8 1.7(3)
I1 C6 C7 C8 -177.49(18)
F1 C7 C8 F2 0.0(4)
C6 C7 C8 F2 -179.9(2)
F1 C7 C8 C9 179.3(2)
C6 C7 C8 C9 -0.5(4)
F2 C8 C9 F3 -0.6(4)
C7 C8 C9 F3 -179.9(2)
F2 C8 C9 C10 178.4(2)
C7 C8 C9 C10 -1.0(4)
F3 C9 C10 F4 1.6(4)
C8 C9 C10 F4 -177.3(2)
F3 C9 C10 C11 -179.9(2)
C8 C9 C10 C11 1.2(4)
F4 C10 C11 F5 -0.5(4)
C9 C10 C11 F5 -179.0(2)
F4 C10 C11 C6 178.6(2)
C9 C10 C11 C6 0.0(4)
C7 C6 C11 F5 177.5(2)
I1 C6 C11 F5 -3.3(3)
C7 C6 C11 C10 -1.5(3)
I1 C6 C11 C10 177.74(18)
